data_7038868
loop_
_publ_author_name
'Yamagishi, Akihiko'
'Kawasaki, Takeshi'
'Hiruma, Kei'
'Sato, Hisako'
'Kitazawa, Takafumi'

_publ_section_title
;
 Emission behaviour of a series of bimetallic Cd(ii)-Au(i) coordination
 polymers.
;
_journal_issue 18
_journal_name_full 'Dalton transactions (Cambridge, England : 2003)'
_journal_page_first 7823
_journal_page_last 7828
_journal_paper_doi 10.1039/c6dt00537c
_journal_volume 45
_journal_year 2016
_chemical_formula_sum 'C16 H14 Au2 Cd N6'
_chemical_formula_weight 796.67
_chemical_name_systematic
; 
 ? 
;
_space_group_IT_number 14
_symmetry_cell_setting monoclinic
_symmetry_space_group_name_Hall '-P 2ybc'
_symmetry_space_group_name_H-M 'P 1 21/c 1'
_atom_sites_solution_hydrogens geom
_atom_sites_solution_primary direct
_atom_sites_solution_secondary difmap
_audit_creation_method SHELXL-97
_audit_update_record
;
2016-03-07 deposited with the CCDC.
2016-03-22 downloaded from the CCDC.
;
_cell_angle_alpha 90.00
_cell_angle_beta 101.732(2)
_cell_angle_gamma 90.00
_cell_formula_units_Z 4
_cell_length_a 8.9854(11)
_cell_length_b 15.802(2)
_cell_length_c 14.9145(19)
_cell_measurement_reflns_used 4546
_cell_measurement_temperature 180
_cell_measurement_theta_max 30.69
_cell_measurement_theta_min 2.32
_cell_volume 2073.4(5)
_computing_cell_refinement 'Bruker SMART'
_computing_data_collection 'Bruker SMART'
_computing_data_reduction 'Bruker SAINT'
_computing_molecular_graphics 'Bruker SHELXTL'
_computing_publication_material 'Bruker SHELXTL'
_computing_structure_refinement 'SHELXL-97 (Sheldrick, 1997)'
_computing_structure_solution 'SHELXS-97 (Sheldrick, 1990)'
_diffrn_ambient_temperature 180
_diffrn_detector_area_resol_mean 8.333
_diffrn_measured_fraction_theta_full 0.991
_diffrn_measured_fraction_theta_max 0.913
_diffrn_measurement_device_type 'CCD area detector'
_diffrn_measurement_method 'phi and omega scans'
_diffrn_radiation_monochromator graphite
_diffrn_radiation_source 'fine-focus sealed tube'
_diffrn_radiation_type MoK\a
_diffrn_radiation_wavelength 0.71073
_diffrn_reflns_av_R_equivalents 0.0579
_diffrn_reflns_av_unetI/netI 0.0959
_diffrn_reflns_limit_h_max 12
_diffrn_reflns_limit_h_min -12
_diffrn_reflns_limit_k_max 22
_diffrn_reflns_limit_k_min -22
_diffrn_reflns_limit_l_max 21
_diffrn_reflns_limit_l_min -8
_diffrn_reflns_number 14672
_diffrn_reflns_theta_full 25.00
_diffrn_reflns_theta_max 30.99
_diffrn_reflns_theta_min 1.90
_exptl_absorpt_coefficient_mu 15.142
_exptl_absorpt_correction_T_max 0.1160
_exptl_absorpt_correction_T_min 0.0689
_exptl_absorpt_correction_type empirical
_exptl_crystal_colour colorless
_exptl_crystal_density_diffrn 2.552
_exptl_crystal_density_method 'not measured'
_exptl_crystal_description block
_exptl_crystal_F_000 1432
_exptl_crystal_size_max 0.38
_exptl_crystal_size_mid 0.30
_exptl_crystal_size_min 0.25
_refine_diff_density_max 1.569
_refine_diff_density_min -3.007
_refine_diff_density_rms 0.381
_refine_ls_extinction_method none
_refine_ls_goodness_of_fit_ref 0.998
_refine_ls_hydrogen_treatment constr
_refine_ls_matrix_type full
_refine_ls_number_parameters 228
_refine_ls_number_reflns 6027
_refine_ls_number_restraints 0
_refine_ls_restrained_S_all 0.998
_refine_ls_R_factor_all 0.0636
_refine_ls_R_factor_gt 0.0463
_refine_ls_shift/su_max 0.001
_refine_ls_shift/su_mean 0.000
_refine_ls_structure_factor_coef Fsqd
_refine_ls_weighting_details 'calc w=1/[\s^2^(Fo^2^)+(0.0363P)^2^+0.0000P] where P=(Fo^2^+2Fc^2^)/3'
_refine_ls_weighting_scheme calc
_refine_ls_wR_factor_gt 0.1161
_refine_ls_wR_factor_ref 0.1280
_reflns_number_gt 4493
_reflns_number_total 6027
_reflns_threshold_expression >2sigma(I)
_cod_data_source_file c6dt00537c2.cif
_cod_data_source_block 3mepy-180K
_cod_depositor_comments
;
The following automatic conversions were performed:

'_symmetry_cell_setting' value 'Monoclinic' changed to 'monoclinic'
according to
/usr/data/users/saulius/crontab/automatic-downloads/rss-feeds/RSC/lib/dictionaries/cif_core.dic
dictionary named 'cif_core.dic' version 2.4.2 from 2011-04-26.

Automatic conversion script
Id: cif_fix_values 4268 2015-11-12 08:31:59Z antanas 

 Adding full bibliography for 7038867--7038873.cif.
;
_cod_original_sg_symbol_H-M P2(1)/c
_cod_database_code 7038868

loop_
_symmetry_equiv_pos_as_xyz
'x, y, z'
'-x, y+1/2, -z+1/2'
'-x, -y, -z'
'x, -y-1/2, z-1/2'

loop_
_atom_site_label
_atom_site_type_symbol
_atom_site_fract_x
_atom_site_fract_y
_atom_site_fract_z
_atom_site_U_iso_or_equiv
_atom_site_adp_type
_atom_site_occupancy
_atom_site_symmetry_multiplicity
_atom_site_calc_flag
_atom_site_refinement_flags
Au1 Au 0.35644(3) 0.245777(13) 0.502947(18) 0.02590(10) Uani 1 1 d .
Au2 Au 0.70593(3) 0.251076(12) 0.500883(17) 0.02451(10) Uani 1 1 d .
Cd1 Cd 0.32474(5) 0.50099(2) 0.25351(3) 0.01772(11) Uani 1 1 d .
N4 N 0.3422(7) 0.3913(3) 0.3594(4) 0.0290(12) Uani 1 1 d .
N1 N 0.2718(7) 0.5997(4) 0.3609(4) 0.0321(13) Uani 1 1 d .
N2 N 0.3145(7) 0.6053(3) 0.1420(4) 0.0303(13) Uani 1 1 d .
N3 N 0.3613(7) 0.3996(4) 0.1454(4) 0.0313(13) Uani 1 1 d .
N5 N 0.5815(6) 0.5380(3) 0.3152(4) 0.0254(11) Uani 1 1 d .
N6 N 0.0613(6) 0.4760(3) 0.2033(4) 0.0269(11) Uani 1 1 d .
C3 C 0.3591(8) 0.3464(4) 0.0946(5) 0.0271(14) Uani 1 1 d .
C2 C 0.3066(8) 0.6580(4) 0.0890(5) 0.0276(14) Uani 1 1 d .
C1 C 0.2770(7) 0.6541(4) 0.4103(4) 0.0235(13) Uani 1 1 d .
C9 C 0.6491(9) 0.5062(4) 0.3955(5) 0.0342(16) Uani 1 1 d .
H9 H 0.5982 0.4640 0.4234 0.041 Uiso 1 1 calc R
C12 C -0.1637(8) 0.3980(4) 0.2183(4) 0.0286(14) Uani 1 1 d .
C5 C 0.6545(8) 0.5972(4) 0.2775(5) 0.0308(15) Uani 1 1 d .
H5 H 0.6056 0.6198 0.2200 0.037 Uiso 1 1 calc R
C4 C 0.3466(8) 0.3380(4) 0.4112(5) 0.0272(14) Uani 1 1 d .
C14 C -0.1697(9) 0.4941(5) 0.0937(6) 0.047(2) Uani 1 1 d .
H14 H -0.2236 0.5204 0.0394 0.056 Uiso 1 1 calc R
C6 C 0.7976(8) 0.6279(4) 0.3168(5) 0.0321(15) Uani 1 1 d .
C15 C -0.0175(9) 0.5136(5) 0.1279(5) 0.0392(17) Uani 1 1 d .
H15 H 0.0315 0.5543 0.0970 0.047 Uiso 1 1 calc R
C11 C -0.0100(8) 0.4206(4) 0.2472(4) 0.0280(14) Uani 1 1 d .
H11 H 0.0463 0.3948 0.3012 0.034 Uiso 1 1 calc R
C8 C 0.7941(9) 0.5331(5) 0.4403(5) 0.0411(18) Uani 1 1 d .
H8 H 0.8417 0.5096 0.4976 0.049 Uiso 1 1 calc R
C7 C 0.8635(8) 0.5930(4) 0.4001(5) 0.0374(17) Uani 1 1 d .
H7 H 0.9614 0.6119 0.4300 0.045 Uiso 1 1 calc R
C13 C -0.2405(9) 0.4363(5) 0.1400(6) 0.0414(18) Uani 1 1 d .
H13 H -0.3442 0.4227 0.1172 0.050 Uiso 1 1 calc R
C10 C 0.8715(10) 0.6963(5) 0.2711(7) 0.056(3) Uani 1 1 d .
H10A H 0.8401 0.6907 0.2045 0.085 Uiso 1 1 calc R
H10B H 0.9823 0.6909 0.2888 0.085 Uiso 1 1 calc R
H10C H 0.8405 0.7518 0.2901 0.085 Uiso 1 1 calc R
C16 C -0.2349(9) 0.3322(5) 0.2685(6) 0.0434(19) Uani 1 1 d .
H16A H -0.3351 0.3518 0.2760 0.065 Uiso 1 1 calc R
H16B H -0.1700 0.3225 0.3289 0.065 Uiso 1 1 calc R
H16C H -0.2460 0.2793 0.2335 0.065 Uiso 1 1 calc R

loop_
_atom_site_aniso_label
_atom_site_aniso_U_11
_atom_site_aniso_U_22
_atom_site_aniso_U_33
_atom_site_aniso_U_23
_atom_site_aniso_U_13
_atom_site_aniso_U_12
Au1 0.02987(19) 0.02201(14) 0.02667(15) 0.01069(9) 0.00780(12) 0.00021(9)
Au2 0.03037(18) 0.02133(14) 0.02278(15) -0.00856(8) 0.00766(12) 0.00060(9)
Cd1 0.0263(2) 0.0127(2) 0.0151(2) -0.00004(12) 0.00634(16) -0.00109(16)
N4 0.032(3) 0.023(3) 0.031(3) 0.006(2) 0.005(3) -0.002(2)
N1 0.031(3) 0.032(3) 0.035(3) -0.010(2) 0.011(3) -0.004(3)
N2 0.036(3) 0.025(3) 0.029(3) 0.008(2) 0.003(3) -0.004(2)
N3 0.032(3) 0.033(3) 0.032(3) -0.012(2) 0.013(3) -0.002(2)
N5 0.024(3) 0.023(2) 0.030(3) -0.001(2) 0.007(2) 0.000(2)
N6 0.030(3) 0.025(2) 0.026(3) -0.005(2) 0.007(2) 0.002(2)
C3 0.027(3) 0.028(3) 0.026(3) -0.008(3) 0.005(3) 0.000(3)
C2 0.031(4) 0.025(3) 0.028(3) 0.007(2) 0.008(3) -0.001(3)
C1 0.024(3) 0.025(3) 0.024(3) -0.005(2) 0.011(3) 0.001(2)
C9 0.037(4) 0.032(3) 0.034(4) 0.008(3) 0.009(3) -0.002(3)
C12 0.030(4) 0.027(3) 0.031(3) -0.001(3) 0.012(3) 0.000(3)
C5 0.024(3) 0.030(3) 0.038(4) 0.010(3) 0.006(3) 0.002(3)
C4 0.030(4) 0.022(3) 0.030(3) 0.006(2) 0.005(3) -0.005(3)
C14 0.033(4) 0.064(6) 0.040(5) 0.011(4) -0.002(4) -0.004(4)
C6 0.027(3) 0.029(3) 0.041(4) 0.008(3) 0.009(3) -0.001(3)
C15 0.040(4) 0.046(4) 0.027(4) 0.010(3) -0.002(3) -0.004(3)
C11 0.032(4) 0.025(3) 0.028(4) 0.004(2) 0.011(3) -0.005(3)
C8 0.038(4) 0.051(4) 0.031(4) 0.005(3) -0.001(3) 0.004(4)
C7 0.028(4) 0.037(4) 0.046(4) 0.001(3) 0.004(3) -0.004(3)
C13 0.028(4) 0.048(4) 0.047(5) 0.000(4) 0.006(3) -0.001(3)
C10 0.041(5) 0.046(5) 0.084(7) 0.029(5) 0.015(5) -0.007(4)
C16 0.043(5) 0.039(4) 0.054(5) -0.003(3) 0.021(4) -0.011(4)

loop_
_atom_type_symbol
_atom_type_description
_atom_type_scat_dispersion_real
_atom_type_scat_dispersion_imag
_atom_type_scat_source
C C 0.0033 0.0016 'International Tables Vol C Tables 4.2.6.8 and 6.1.1.4'
H H 0.0000 0.0000 'International Tables Vol C Tables 4.2.6.8 and 6.1.1.4'
N N 0.0061 0.0033 'International Tables Vol C Tables 4.2.6.8 and 6.1.1.4'
Cd Cd -0.8075 1.2024 'International Tables Vol C Tables 4.2.6.8 and 6.1.1.4'
Au Au -2.0133 8.8022 'International Tables Vol C Tables 4.2.6.8 and 6.1.1.4'

loop_
_geom_angle_atom_site_label_1
_geom_angle_atom_site_label_2
_geom_angle_atom_site_label_3
_geom_angle
_geom_angle_site_symmetry_1
_geom_angle_site_symmetry_3
C4 Au1 C3 178.1(3) . 4_566
C4 Au1 Au2 83.0(2) . .
C3 Au1 Au2 98.8(2) 4_566 .
C2 Au2 C1 178.5(3) 2_645 3_666
C2 Au2 Au1 93.9(2) 2_645 .
C1 Au2 Au1 87.45(19) 3_666 .
N4 Cd1 N2 176.5(2) . .
N4 Cd1 N3 87.6(2) . .
N2 Cd1 N3 89.0(2) . .
N4 Cd1 N1 91.6(2) . .
N2 Cd1 N1 91.9(2) . .
N3 Cd1 N1 176.33(19) . .
N4 Cd1 N6 90.9(2) . .
N2 Cd1 N6 90.0(2) . .
N3 Cd1 N6 86.54(19) . .
N1 Cd1 N6 89.9(2) . .
N4 Cd1 N5 89.67(19) . .
N2 Cd1 N5 89.82(19) . .
N3 Cd1 N5 100.01(19) . .
N1 Cd1 N5 83.6(2) . .
N6 Cd1 N5 173.45(17) . .
C4 N4 Cd1 178.1(6) . .
C1 N1 Cd1 164.5(6) . .
C2 N2 Cd1 177.7(6) . .
C3 N3 Cd1 170.0(6) . .
C9 N5 C5 118.2(6) . .
C9 N5 Cd1 119.1(5) . .
C5 N5 Cd1 122.2(4) . .
C11 N6 C15 118.7(6) . .
C11 N6 Cd1 120.2(4) . .
C15 N6 Cd1 121.0(5) . .
N3 C3 Au1 178.7(7) . 4_565
N2 C2 Au2 178.8(6) . 2_655
N1 C1 Au2 177.9(6) . 3_666
N5 C9 C8 121.7(7) . .
N5 C9 H9 119.2 . .
C8 C9 H9 119.2 . .
C13 C12 C11 116.2(6) . .
C13 C12 C16 122.7(7) . .
C11 C12 C16 121.0(6) . .
N5 C5 C6 124.2(6) . .
N5 C5 H5 117.9 . .
C6 C5 H5 117.9 . .
N4 C4 Au1 179.2(6) . .
C13 C14 C15 118.8(7) . .
C13 C14 H14 120.6 . .
C15 C14 H14 120.6 . .
C7 C6 C5 115.5(6) . .
C7 C6 C10 123.3(7) . .
C5 C6 C10 121.1(7) . .
N6 C15 C14 121.4(7) . .
N6 C15 H15 119.3 . .
C14 C15 H15 119.3 . .
N6 C11 C12 123.7(6) . .
N6 C11 H11 118.1 . .
C12 C11 H11 118.1 . .
C7 C8 C9 118.2(7) . .
C7 C8 H8 120.9 . .
C9 C8 H8 120.9 . .
C8 C7 C6 122.2(7) . .
C8 C7 H7 118.9 . .
C6 C7 H7 118.9 . .
C12 C13 C14 121.1(7) . .
C12 C13 H13 119.4 . .
C14 C13 H13 119.4 . .
C6 C10 H10A 109.5 . .
C6 C10 H10B 109.5 . .
H10A C10 H10B 109.5 . .
C6 C10 H10C 109.5 . .
H10A C10 H10C 109.5 . .
H10B C10 H10C 109.5 . .
C12 C16 H16A 109.5 . .
C12 C16 H16B 109.5 . .
H16A C16 H16B 109.5 . .
C12 C16 H16C 109.5 . .
H16A C16 H16C 109.5 . .
H16B C16 H16C 109.5 . .

loop_
_geom_bond_atom_site_label_1
_geom_bond_atom_site_label_2
_geom_bond_distance
_geom_bond_site_symmetry_2
Au1 C4 1.989(6) .
Au1 C3 1.994(6) 4_566
Au1 Au2 3.1479(6) .
Au2 C2 1.978(6) 2_645
Au2 C1 1.985(6) 3_666
Cd1 N4 2.329(5) .
Cd1 N2 2.330(5) .
Cd1 N3 2.343(6) .
Cd1 N1 2.353(6) .
Cd1 N6 2.367(6) .
Cd1 N5 2.376(5) .
N4 C4 1.138(8) .
N1 C1 1.127(8) .
N2 C2 1.140(8) .
N3 C3 1.130(8) .
N5 C9 1.327(9) .
N5 C5 1.331(8) .
N6 C11 1.333(8) .
N6 C15 1.339(9) .
C3 Au1 1.994(6) 4_565
C2 Au2 1.978(6) 2_655
C1 Au2 1.985(6) 3_666
C9 C8 1.404(11) .
C9 H9 0.9500 .
C12 C13 1.371(10) .
C12 C11 1.407(10) .
C12 C16 1.498(10) .
C5 C6 1.388(9) .
C5 H5 0.9500 .
C14 C13 1.376(11) .
C14 C15 1.393(11) .
C14 H14 0.9500 .
C6 C7 1.378(10) .
C6 C10 1.502(10) .
C15 H15 0.9500 .
C11 H11 0.9500 .
C8 C7 1.340(11) .
C8 H8 0.9500 .
C7 H7 0.9500 .
C13 H13 0.9500 .
C10 H10A 0.9800 .
C10 H10B 0.9800 .
C10 H10C 0.9800 .
C16 H16A 0.9800 .
C16 H16B 0.9800 .
C16 H16C 0.9800 .
